data_4324330
loop_
_publ_author_name
'Wenliang Huang'
'Colin T. Carver'
'Paula L. Diaconescu'

_publ_section_title
;
 Transmetalation Reactions of a Scandium Complex Supported by a Ferrocene
 Diamide Ligand
;
_journal_name_full 'Inorganic Chemistry'
_journal_page_first 978
_journal_page_last 984
_journal_paper_doi 10.1021/ic1016005
_journal_volume 50
_journal_year 2011
_chemical_formula_moiety 'C29 H56 Al3 Fe N2 Sc Si2'
_chemical_formula_sum 'C29 H56 Al3 Fe N2 Sc Si2'
_chemical_formula_weight 670.69
_chemical_name_systematic
; 
 ? 
;
_space_group_IT_number 14
_symmetry_cell_setting monoclinic
_symmetry_space_group_name_Hall '-P 2ybc'
_symmetry_space_group_name_H-M 'P 1 21/c 1'
_atom_sites_solution_hydrogens geom
_atom_sites_solution_primary direct
_atom_sites_solution_secondary difmap
_audit_creation_method SHELXL-97
_cell_angle_alpha 90.00
_cell_angle_beta 104.2230(10)
_cell_angle_gamma 90.00
_cell_formula_units_Z 4
_cell_length_a 15.3292(14)
_cell_length_b 10.7618(10)
_cell_length_c 21.784(2)
_cell_measurement_reflns_used 9652
_cell_measurement_temperature 100(2)
_cell_measurement_theta_max 30.16
_cell_measurement_theta_min 3.90
_cell_volume 3483.5(6)
_computing_cell_refinement 'Bruker APEX11'
_computing_data_collection 'Bruker APEX11'
_computing_data_reduction 'Bruker SAINT'
_computing_molecular_graphics 'Bruker SHELXTL'
_computing_publication_material 'Bruker SHELXTL'
_computing_structure_refinement 'SHELXL-97 (Sheldrick, 1997)'
_computing_structure_solution 'SHELXS-97 (Sheldrick, 1990)'
_diffrn_ambient_temperature 100(2)
_diffrn_measured_fraction_theta_full 0.996
_diffrn_measured_fraction_theta_max 0.940
_diffrn_measurement_device_type 'CCD area detector'
_diffrn_measurement_method 'phi and omega scans'
_diffrn_radiation_monochromator graphite
_diffrn_radiation_source 'fine-focus sealed tube'
_diffrn_radiation_type MoK\a
_diffrn_radiation_wavelength 0.71073
_diffrn_reflns_av_R_equivalents 0.0356
_diffrn_reflns_av_sigmaI/netI 0.0401
_diffrn_reflns_limit_h_max 21
_diffrn_reflns_limit_h_min -21
_diffrn_reflns_limit_k_max 15
_diffrn_reflns_limit_k_min -14
_diffrn_reflns_limit_l_max 30
_diffrn_reflns_limit_l_min -30
_diffrn_reflns_number 34122
_diffrn_reflns_theta_full 25.00
_diffrn_reflns_theta_max 30.78
_diffrn_reflns_theta_min 3.72
_exptl_absorpt_coefficient_mu 0.777
_exptl_absorpt_correction_T_max 0.9549
_exptl_absorpt_correction_T_min 0.9126
_exptl_absorpt_correction_type multi-scan
_exptl_absorpt_process_details 'Sadabs (Bruker)'
_exptl_crystal_colour yellow
_exptl_crystal_density_diffrn 1.279
_exptl_crystal_description block
_exptl_crystal_F_000 1432
_exptl_crystal_size_max 0.12
_exptl_crystal_size_mid 0.08
_exptl_crystal_size_min 0.06
_refine_diff_density_max 0.551
_refine_diff_density_min -0.496
_refine_diff_density_rms 0.070
_refine_ls_extinction_method none
_refine_ls_goodness_of_fit_ref 1.030
_refine_ls_hydrogen_treatment constr
_refine_ls_matrix_type full
_refine_ls_number_parameters 361
_refine_ls_number_reflns 10226
_refine_ls_number_restraints 0
_refine_ls_restrained_S_all 1.030
_refine_ls_R_factor_all 0.0492
_refine_ls_R_factor_gt 0.0338
_refine_ls_shift/su_max 0.013
_refine_ls_shift/su_mean 0.000
_refine_ls_structure_factor_coef Fsqd
_refine_ls_weighting_details 'calc w=1/[\s^2^(Fo^2^)+(0.0451P)^2^+1.0221P] where P=(Fo^2^+2Fc^2^)/3'
_refine_ls_weighting_scheme calc
_refine_ls_wR_factor_gt 0.0850
_refine_ls_wR_factor_ref 0.0922
_reflns_number_gt 8025
_reflns_number_total 10226
_reflns_threshold_expression >2sigma(I)
_cod_data_source_file ic1016005_si_003_1.cif
_cod_data_source_block 4
_cod_original_sg_symbol_H-M 'P 21/c'
_cod_database_code 4324330

loop_
_symmetry_equiv_pos_as_xyz
'x, y, z'
'-x, y+1/2, -z+1/2'
'-x, -y, -z'
'x, -y-1/2, z-1/2'

loop_
_atom_site_label
_atom_site_type_symbol
_atom_site_fract_x
_atom_site_fract_y
_atom_site_fract_z
_atom_site_U_iso_or_equiv
_atom_site_adp_type
_atom_site_occupancy
_atom_site_symmetry_multiplicity
_atom_site_calc_flag
_atom_site_refinement_flags
Sc1 Sc 0.305658(19) 0.74945(3) 0.985169(14) 0.01339(7) Uani 1 1 d .
Fe1 Fe 0.146137(15) 0.80111(2) 1.006539(10) 0.01457(6) Uani 1 1 d .
Al1 Al 0.21675(3) 0.49182(5) 0.96975(2) 0.01419(10) Uani 1 1 d .
Al2 Al 0.29343(4) 0.95283(5) 0.91369(2) 0.01873(11) Uani 1 1 d .
Al3 Al 0.38306(3) 0.89537(5) 1.08293(2) 0.01741(11) Uani 1 1 d .
Si1 Si 0.18952(3) 0.60253(4) 0.82667(2) 0.01557(9) Uani 1 1 d .
Si2 Si 0.34828(3) 0.50329(4) 1.11243(2) 0.01553(9) Uani 1 1 d .
N1 N 0.20174(9) 0.63048(13) 0.90988(6) 0.0143(3) Uani 1 1 d .
N2 N 0.27723(8) 0.58325(12) 1.04626(6) 0.0136(3) Uani 1 1 d .
C1 C 0.14502(10) 0.73346(15) 0.91859(7) 0.0150(3) Uani 1 1 d .
C2 C 0.05580(11) 0.73291(17) 0.92894(7) 0.0187(3) Uani 1 1 d .
H2A H 0.0165 0.6584 0.9279 0.022 Uiso 1 1 calc R
C3 C 0.03319(11) 0.85738(18) 0.94013(8) 0.0221(4) Uani 1 1 d .
H3A H -0.0246 0.8854 0.9492 0.027 Uiso 1 1 calc R
C4 C 0.10796(12) 0.93491(17) 0.93863(8) 0.0211(3) Uani 1 1 d .
H4A H 0.1109 1.0265 0.9466 0.025 Uiso 1 1 calc R
C5 C 0.17922(11) 0.86092(16) 0.92455(7) 0.0167(3) Uani 1 1 d .
C6 C 0.22659(10) 0.68017(15) 1.06806(7) 0.0138(3) Uani 1 1 d .
C7 C 0.13616(11) 0.67725(16) 1.07537(7) 0.0168(3) Uani 1 1 d .
H7A H 0.0958 0.6029 1.0698 0.020 Uiso 1 1 calc R
C8 C 0.11465(11) 0.79869(17) 1.09281(8) 0.0194(3) Uani 1 1 d .
H8A H 0.0561 0.8250 1.1011 0.023 Uiso 1 1 calc R
C9 C 0.19004(11) 0.87724(16) 1.09438(7) 0.0182(3) Uani 1 1 d .
H9A H 0.1925 0.9683 1.1039 0.022 Uiso 1 1 calc R
C10 C 0.26186(10) 0.80608(15) 1.07943(7) 0.0149(3) Uani 1 1 d .
C11 C 0.29445(12) 0.53749(18) 0.80993(8) 0.0231(4) Uani 1 1 d .
H11A H 0.3458 0.5903 0.8297 0.035 Uiso 1 1 calc R
H11B H 0.2880 0.5349 0.7641 0.035 Uiso 1 1 calc R
H11C H 0.3046 0.4532 0.8273 0.035 Uiso 1 1 calc R
C12 C 0.16361(12) 0.75337(17) 0.78304(8) 0.0220(3) Uani 1 1 d .
H12A H 0.2101 0.8146 0.8014 0.033 Uiso 1 1 calc R
H12B H 0.1048 0.7838 0.7866 0.033 Uiso 1 1 calc R
H12C H 0.1624 0.7406 0.7383 0.033 Uiso 1 1 calc R
C13 C 0.09257(11) 0.49220(16) 0.78982(8) 0.0189(3) Uani 1 1 d .
C14 C 0.00404(12) 0.52927(19) 0.80587(9) 0.0263(4) Uani 1 1 d .
H14A H -0.0454 0.4796 0.7804 0.039 Uiso 1 1 calc R
H14B H -0.0078 0.6176 0.7965 0.039 Uiso 1 1 calc R
H14C H 0.0088 0.5143 0.8509 0.039 Uiso 1 1 calc R
C15 C 0.11344(13) 0.35603(17) 0.80856(9) 0.0254(4) Uani 1 1 d .
H15A H 0.0627 0.3037 0.7872 0.038 Uiso 1 1 calc R
H15B H 0.1231 0.3473 0.8545 0.038 Uiso 1 1 calc R
H15C H 0.1678 0.3301 0.7960 0.038 Uiso 1 1 calc R
C16 C 0.07691(14) 0.4998(2) 0.71708(8) 0.0312(4) Uani 1 1 d .
H16A H 0.0329 0.4367 0.6972 0.047 Uiso 1 1 calc R
H16B H 0.1338 0.4851 0.7054 0.047 Uiso 1 1 calc R
H16C H 0.0540 0.5825 0.7025 0.047 Uiso 1 1 calc R
C17 C 0.38099(12) 0.61377(17) 1.18075(8) 0.0227(4) Uani 1 1 d .
H17A H 0.4056 0.6898 1.1669 0.034 Uiso 1 1 calc R
H17B H 0.4266 0.5749 1.2149 0.034 Uiso 1 1 calc R
H17C H 0.3279 0.6343 1.1962 0.034 Uiso 1 1 calc R
C18 C 0.45148(11) 0.44296(18) 1.09114(9) 0.0237(4) Uani 1 1 d .
H18A H 0.4677 0.4985 1.0601 0.036 Uiso 1 1 calc R
H18B H 0.4396 0.3596 1.0729 0.036 Uiso 1 1 calc R
H18C H 0.5012 0.4392 1.1292 0.036 Uiso 1 1 calc R
C19 C 0.29268(12) 0.36517(16) 1.14359(8) 0.0200(3) Uani 1 1 d .
C20 C 0.20362(12) 0.40245(19) 1.15919(9) 0.0261(4) Uani 1 1 d .
H20A H 0.1821 0.3337 1.1810 0.039 Uiso 1 1 calc R
H20B H 0.1587 0.4215 1.1199 0.039 Uiso 1 1 calc R
H20C H 0.2134 0.4759 1.1866 0.039 Uiso 1 1 calc R
C21 C 0.35870(13) 0.32146(18) 1.20541(8) 0.0266(4) Uani 1 1 d .
H21A H 0.3340 0.2480 1.2217 0.040 Uiso 1 1 calc R
H21B H 0.3672 0.3882 1.2369 0.040 Uiso 1 1 calc R
H21C H 0.4167 0.3005 1.1967 0.040 Uiso 1 1 calc R
C22 C 0.27568(14) 0.25329(17) 1.09842(9) 0.0274(4) Uani 1 1 d .
H22A H 0.2491 0.1854 1.1177 0.041 Uiso 1 1 calc R
H22B H 0.3328 0.2257 1.0904 0.041 Uiso 1 1 calc R
H22C H 0.2343 0.2775 1.0583 0.041 Uiso 1 1 calc R
C23 C 0.30788(11) 0.38086(17) 0.94907(8) 0.0209(3) Uani 1 1 d .
H23A H 0.2841 0.3446 0.9070 0.031 Uiso 1 1 calc R
H23B H 0.3224 0.3143 0.9807 0.031 Uiso 1 1 calc R
H23C H 0.3624 0.4285 0.9493 0.031 Uiso 1 1 calc R
C24 C 0.10254(11) 0.41265(17) 0.97547(8) 0.0207(3) Uani 1 1 d .
H24A H 0.0947 0.3343 0.9518 0.031 Uiso 1 1 calc R
H24B H 0.0522 0.4684 0.9575 0.031 Uiso 1 1 calc R
H24C H 0.1042 0.3960 1.0200 0.031 Uiso 1 1 calc R
C25 C 0.37861(12) 0.81164(16) 0.89890(8) 0.0214(3) Uani 1 1 d .
H25A H 0.3690 0.7374 0.9224 0.032 Uiso 1 1 calc R
H25B H 0.4413 0.8388 0.9137 0.032 Uiso 1 1 calc R
H25C H 0.3657 0.7922 0.8536 0.032 Uiso 1 1 calc R
C26 C 0.46234(11) 0.76032(17) 1.05511(9) 0.0219(4) Uani 1 1 d .
H26A H 0.4248 0.7086 1.0219 0.033 Uiso 1 1 calc R
H26B H 0.4902 0.7083 1.0916 0.033 Uiso 1 1 calc R
H26C H 0.5094 0.8005 1.0388 0.033 Uiso 1 1 calc R
C27 C 0.44097(13) 0.96721(18) 1.16506(8) 0.0252(4) Uani 1 1 d .
H27A H 0.4968 1.0087 1.1624 0.038 Uiso 1 1 calc R
H27B H 0.4547 0.9012 1.1970 0.038 Uiso 1 1 calc R
H27C H 0.4004 1.0278 1.1771 0.038 Uiso 1 1 calc R
C28 C 0.26996(16) 1.07511(19) 0.84589(9) 0.0335(5) Uani 1 1 d .
H28A H 0.3215 1.1314 0.8513 0.050 Uiso 1 1 calc R
H28B H 0.2160 1.1229 0.8472 0.050 Uiso 1 1 calc R
H28C H 0.2605 1.0326 0.8050 0.050 Uiso 1 1 calc R
C29 C 0.34600(12) 0.99217(16) 1.00383(8) 0.0208(3) Uani 1 1 d .
H29A H 0.4008 1.0399 1.0028 0.025 Uiso 1 1 calc R
H29B H 0.3036 1.0541 1.0137 0.025 Uiso 1 1 calc R

loop_
_atom_site_aniso_label
_atom_site_aniso_U_11
_atom_site_aniso_U_22
_atom_site_aniso_U_33
_atom_site_aniso_U_23
_atom_site_aniso_U_13
_atom_site_aniso_U_12
Sc1 0.01178(13) 0.01520(14) 0.01301(14) -0.00020(11) 0.00270(10) -0.00080(11)
Fe1 0.01229(11) 0.01917(12) 0.01173(11) -0.00081(9) 0.00196(8) 0.00197(9)
Al1 0.0124(2) 0.0166(2) 0.0130(2) -0.00092(18) 0.00213(16) -0.00194(18)
Al2 0.0240(3) 0.0168(2) 0.0159(2) 0.00136(19) 0.00579(19) -0.0011(2)
Al3 0.0162(2) 0.0183(2) 0.0164(2) -0.00167(19) 0.00146(18) -0.00376(19)
Si1 0.0158(2) 0.0188(2) 0.0118(2) -0.00111(17) 0.00294(15) -0.00078(17)
Si2 0.0140(2) 0.0172(2) 0.0138(2) 0.00043(17) 0.00053(15) 0.00030(17)
N1 0.0140(6) 0.0172(6) 0.0112(6) -0.0014(5) 0.0022(5) 0.0001(5)
N2 0.0124(6) 0.0159(6) 0.0117(6) -0.0001(5) 0.0016(5) -0.0003(5)
C1 0.0130(7) 0.0202(8) 0.0104(7) -0.0003(6) 0.0003(5) 0.0012(6)
C2 0.0131(7) 0.0280(9) 0.0135(7) -0.0024(6) 0.0004(5) 0.0014(6)
C3 0.0149(7) 0.0329(10) 0.0167(8) -0.0013(7) 0.0002(6) 0.0080(7)
C4 0.0250(9) 0.0230(8) 0.0140(7) 0.0011(7) 0.0022(6) 0.0088(7)
C5 0.0182(7) 0.0188(8) 0.0122(7) 0.0010(6) 0.0023(6) 0.0025(6)
C6 0.0123(7) 0.0172(7) 0.0109(7) 0.0002(6) 0.0008(5) 0.0001(6)
C7 0.0147(7) 0.0241(8) 0.0119(7) -0.0008(6) 0.0037(5) -0.0026(6)
C8 0.0171(8) 0.0274(9) 0.0142(7) -0.0019(7) 0.0050(6) 0.0028(7)
C9 0.0196(8) 0.0211(8) 0.0132(7) -0.0030(6) 0.0028(6) 0.0024(6)
C10 0.0146(7) 0.0177(7) 0.0115(7) -0.0003(6) 0.0014(5) -0.0014(6)
C11 0.0209(8) 0.0290(9) 0.0203(8) -0.0044(7) 0.0068(6) 0.0000(7)
C12 0.0270(9) 0.0227(8) 0.0146(8) 0.0013(7) 0.0017(6) -0.0014(7)
C13 0.0198(8) 0.0224(8) 0.0131(7) -0.0019(6) 0.0014(6) -0.0024(7)
C14 0.0180(8) 0.0302(10) 0.0285(9) -0.0059(8) 0.0016(7) -0.0035(7)
C15 0.0274(9) 0.0220(9) 0.0236(9) -0.0035(7) 0.0002(7) -0.0040(7)
C16 0.0385(11) 0.0373(11) 0.0145(8) -0.0020(8) 0.0005(7) -0.0128(9)
C17 0.0255(9) 0.0230(9) 0.0156(8) 0.0007(7) -0.0023(6) -0.0017(7)
C18 0.0165(8) 0.0269(9) 0.0266(9) 0.0021(7) 0.0031(6) 0.0037(7)
C19 0.0241(8) 0.0192(8) 0.0159(8) 0.0019(6) 0.0036(6) -0.0013(7)
C20 0.0245(9) 0.0309(10) 0.0242(9) 0.0061(8) 0.0086(7) -0.0030(8)
C21 0.0319(10) 0.0250(9) 0.0203(9) 0.0064(7) 0.0017(7) 0.0011(8)
C22 0.0387(11) 0.0202(9) 0.0215(9) -0.0012(7) 0.0043(7) -0.0057(8)
C23 0.0204(8) 0.0221(8) 0.0198(8) -0.0007(7) 0.0043(6) 0.0024(7)
C24 0.0180(8) 0.0251(9) 0.0183(8) -0.0010(7) 0.0029(6) -0.0053(7)
C25 0.0198(8) 0.0239(9) 0.0225(8) -0.0010(7) 0.0092(6) -0.0047(7)
C26 0.0143(8) 0.0241(9) 0.0269(9) 0.0015(7) 0.0043(6) -0.0034(7)
C27 0.0262(9) 0.0251(9) 0.0199(8) -0.0014(7) -0.0026(7) -0.0066(7)
C28 0.0517(13) 0.0243(9) 0.0233(10) 0.0049(8) 0.0066(9) -0.0058(9)
C29 0.0229(8) 0.0197(8) 0.0193(8) -0.0010(7) 0.0043(6) -0.0037(7)

loop_
_atom_type_symbol
_atom_type_description
_atom_type_scat_dispersion_real
_atom_type_scat_dispersion_imag
_atom_type_scat_source
C C 0.0033 0.0016 'International Tables Vol C Tables 4.2.6.8 and 6.1.1.4'
H H 0.0000 0.0000 'International Tables Vol C Tables 4.2.6.8 and 6.1.1.4'
N N 0.0061 0.0033 'International Tables Vol C Tables 4.2.6.8 and 6.1.1.4'
Si Si 0.0817 0.0704 'International Tables Vol C Tables 4.2.6.8 and 6.1.1.4'
Sc Sc 0.2519 0.3716 'International Tables Vol C Tables 4.2.6.8 and 6.1.1.4'
Fe Fe 0.3463 0.8444 'International Tables Vol C Tables 4.2.6.8 and 6.1.1.4'
Al Al 0.0645 0.0514 'International Tables Vol C Tables 4.2.6.8 and 6.1.1.4'

loop_
_geom_angle_atom_site_label_1
_geom_angle_atom_site_label_2
_geom_angle_atom_site_label_3
_geom_angle
N2 Sc1 N1 78.00(5)
N2 Sc1 C5 117.48(5)
N1 Sc1 C5 64.56(5)
N2 Sc1 C10 64.81(5)
N1 Sc1 C10 116.78(5)
C5 Sc1 C10 89.19(5)
N2 Sc1 C6 34.43(5)
N1 Sc1 C6 88.63(5)
C5 Sc1 C6 94.42(5)
C10 Sc1 C6 34.38(5)
N2 Sc1 C1 89.03(5)
N1 Sc1 C1 34.17(5)
C5 Sc1 C1 34.40(6)
C10 Sc1 C1 94.03(5)
C6 Sc1 C1 79.61(5)
N2 Sc1 Fe1 75.62(3)
N1 Sc1 Fe1 75.08(3)
C5 Sc1 Fe1 48.24(4)
C10 Sc1 Fe1 48.06(4)
C6 Sc1 Fe1 46.51(4)
C1 Sc1 Fe1 46.30(4)
N2 Sc1 Al2 165.07(4)
N1 Sc1 Al2 95.79(4)
C5 Sc1 Al2 48.11(4)
C10 Sc1 Al2 107.34(4)
C6 Sc1 Al2 133.13(4)
C1 Sc1 Al2 78.63(4)
Fe1 Sc1 Al2 89.706(15)
N2 Sc1 Al3 95.99(4)
N1 Sc1 Al3 164.03(4)
C5 Sc1 Al3 106.65(4)
C10 Sc1 Al3 47.96(4)
C6 Sc1 Al3 78.51(4)
C1 Sc1 Al3 132.26(4)
Fe1 Sc1 Al3 89.138(15)
Al2 Sc1 Al3 86.378(19)
N2 Sc1 C29 136.53(5)
N1 Sc1 C29 136.16(5)
C5 Sc1 C29 73.78(6)
C10 Sc1 C29 74.07(5)
C6 Sc1 C29 108.16(5)
C1 Sc1 C29 107.86(5)
Fe1 Sc1 C29 87.57(4)
Al2 Sc1 C29 43.29(4)
Al3 Sc1 C29 43.14(4)
N2 Sc1 Al1 39.68(3)
N1 Sc1 Al1 39.60(3)
C5 Sc1 Al1 96.61(4)
C10 Sc1 Al1 96.51(4)
C6 Sc1 Al1 62.16(4)
C1 Sc1 Al1 62.23(4)
Fe1 Sc1 Al1 78.776(14)
Al2 Sc1 Al1 135.371(18)
Al3 Sc1 Al1 135.608(18)
C29 Sc1 Al1 166.35(4)
C9 Fe1 C7 68.88(7)
C9 Fe1 C2 157.34(7)
C7 Fe1 C2 102.45(7)
C9 Fe1 C4 111.47(7)
C7 Fe1 C4 158.81(7)
C2 Fe1 C4 68.81(7)
C9 Fe1 C1 161.32(7)
C7 Fe1 C1 118.10(7)
C2 Fe1 C1 41.27(6)
C4 Fe1 C1 68.77(7)
C9 Fe1 C6 68.55(6)
C7 Fe1 C6 41.06(6)
C2 Fe1 C6 119.36(7)
C4 Fe1 C6 160.05(7)
C1 Fe1 C6 104.58(6)
C9 Fe1 C8 40.79(7)
C7 Fe1 C8 40.68(7)
C2 Fe1 C8 119.31(7)
C4 Fe1 C8 125.57(7)
C1 Fe1 C8 154.61(7)
C6 Fe1 C8 68.42(6)
C9 Fe1 C3 124.68(7)
C7 Fe1 C3 120.49(7)
C2 Fe1 C3 40.56(7)
C4 Fe1 C3 40.66(7)
C1 Fe1 C3 68.54(7)
C6 Fe1 C3 156.18(7)
C8 Fe1 C3 107.53(7)
C9 Fe1 C10 41.10(6)
C7 Fe1 C10 70.00(6)
C2 Fe1 C10 157.49(7)
C4 Fe1 C10 125.15(7)
C1 Fe1 C10 122.40(6)
C6 Fe1 C10 41.43(6)
C8 Fe1 C10 69.39(6)
C3 Fe1 C10 161.22(7)
C9 Fe1 C5 126.11(7)
C7 Fe1 C5 156.01(7)
C2 Fe1 C5 70.01(7)
C4 Fe1 C5 41.04(6)
C1 Fe1 C5 41.57(7)
C6 Fe1 C5 121.66(6)
C8 Fe1 C5 162.61(7)
C3 Fe1 C5 69.19(7)
C10 Fe1 C5 107.91(6)
C9 Fe1 Sc1 98.21(5)
C7 Fe1 Sc1 103.32(5)
C2 Fe1 Sc1 104.24(5)
C4 Fe1 Sc1 97.63(5)
C1 Fe1 Sc1 63.76(4)
C6 Fe1 Sc1 63.25(4)
C8 Fe1 Sc1 126.25(5)
C3 Fe1 Sc1 126.19(5)
C10 Fe1 Sc1 59.20(4)
C5 Fe1 Sc1 58.95(5)
N1 Al1 N2 97.89(6)
N1 Al1 C23 106.45(7)
N2 Al1 C23 106.52(7)
N1 Al1 C24 114.16(7)
N2 Al1 C24 113.79(7)
C23 Al1 C24 116.18(8)
N1 Al1 Sc1 50.29(4)
N2 Al1 Sc1 49.44(4)
C23 Al1 Sc1 104.56(6)
C24 Al1 Sc1 139.26(6)
C28 Al2 C29 124.32(8)
C28 Al2 C5 113.92(8)
C29 Al2 C5 97.96(7)
C28 Al2 C25 112.51(9)
C29 Al2 C25 101.08(8)
C5 Al2 C25 104.41(7)
C28 Al2 Sc1 166.55(7)
C29 Al2 Sc1 69.06(5)
C5 Al2 Sc1 58.81(5)
C25 Al2 Sc1 62.22(5)
C27 Al3 C29 124.05(8)
C27 Al3 C10 114.75(8)
C29 Al3 C10 98.58(7)
C27 Al3 C26 112.18(8)
C29 Al3 C26 100.25(8)
C10 Al3 C26 104.34(7)
C27 Al3 Sc1 167.11(6)
C29 Al3 Sc1 68.83(5)
C10 Al3 Sc1 58.78(4)
C26 Al3 Sc1 62.25(5)
N1 Si1 C11 112.14(7)
N1 Si1 C12 108.81(7)
C11 Si1 C12 108.09(8)
N1 Si1 C13 113.77(7)
C11 Si1 C13 107.57(8)
C12 Si1 C13 106.15(8)
N2 Si2 C18 110.48(7)
N2 Si2 C17 108.92(7)
C18 Si2 C17 109.84(8)
N2 Si2 C19 114.85(7)
C18 Si2 C19 107.16(8)
C17 Si2 C19 105.42(8)
C1 N1 Si1 110.00(10)
C1 N1 Al1 118.14(10)
Si1 N1 Al1 120.61(7)
C1 N1 Sc1 79.55(8)
Si1 N1 Sc1 132.43(7)
Al1 N1 Sc1 90.10(5)
C6 N2 Si2 110.47(10)
C6 N2 Al1 117.42(10)
Si2 N2 Al1 120.53(7)
C6 N2 Sc1 79.93(8)
Si2 N2 Sc1 131.52(7)
Al1 N2 Sc1 90.88(5)
C2 C1 N1 129.85(15)
C2 C1 C5 108.87(14)
N1 C1 C5 121.01(14)
C2 C1 Fe1 69.17(9)
N1 C1 Fe1 121.83(10)
C5 C1 Fe1 70.30(9)
C2 C1 Sc1 137.42(11)
N1 C1 Sc1 66.28(8)
C5 C1 Sc1 67.02(8)
Fe1 C1 Sc1 69.94(4)
C3 C2 C1 107.72(15)
C3 C2 Fe1 70.31(9)
C1 C2 Fe1 69.56(9)
C3 C2 H2A 126.1
C1 C2 H2A 126.1
Fe1 C2 H2A 126.1
C2 C3 C4 108.48(15)
C2 C3 Fe1 69.14(9)
C4 C3 Fe1 69.23(9)
C2 C3 H3A 125.7
C4 C3 H3A 125.7
Fe1 C3 H3A 125.7
C3 C4 C5 109.68(15)
C3 C4 Fe1 70.11(10)
C5 C4 Fe1 70.63(9)
C3 C4 H4A 125.2
C5 C4 H4A 125.2
Fe1 C4 H4A 125.2
C4 C5 C1 105.22(14)
C4 C5 Al2 117.70(12)
C1 C5 Al2 136.98(12)
C4 C5 Fe1 68.32(9)
C1 C5 Fe1 68.13(9)
Al2 C5 Fe1 129.61(8)
C4 C5 Sc1 135.58(11)
C1 C5 Sc1 78.58(9)
Al2 C5 Sc1 73.08(5)
Fe1 C5 Sc1 72.81(5)
C7 C6 N2 129.15(14)
C7 C6 C10 109.26(14)
N2 C6 C10 121.26(13)
C7 C6 Fe1 69.12(9)
N2 C6 Fe1 121.87(10)
C10 C6 Fe1 70.07(9)
C7 C6 Sc1 137.19(11)
N2 C6 Sc1 65.64(8)
C10 C6 Sc1 67.87(8)
Fe1 C6 Sc1 70.24(5)
C8 C7 C6 107.66(14)
C8 C7 Fe1 70.13(10)
C6 C7 Fe1 69.82(9)
C8 C7 H7A 126.2
C6 C7 H7A 126.2
Fe1 C7 H7A 126.2
C7 C8 C9 108.15(14)
C7 C8 Fe1 69.20(9)
C9 C8 Fe1 69.07(9)
C7 C8 H8A 125.9
C9 C8 H8A 125.9
Fe1 C8 H8A 125.9
C8 C9 C10 109.82(15)
C8 C9 Fe1 70.14(9)
C10 C9 Fe1 70.66(9)
C8 C9 H9A 125.1
C10 C9 H9A 125.1
Fe1 C9 H9A 125.1
C9 C10 C6 105.07(14)
C9 C10 Fe1 68.24(9)
C6 C10 Fe1 68.50(8)
C9 C10 Al3 118.14(12)
C6 C10 Al3 136.70(12)
Fe1 C10 Al3 129.08(8)
C9 C10 Sc1 136.07(11)
C6 C10 Sc1 77.75(9)
Fe1 C10 Sc1 72.74(5)
Al3 C10 Sc1 73.26(5)
Si1 C11 H11A 109.5
Si1 C11 H11B 109.5
H11A C11 H11B 109.5
Si1 C11 H11C 109.5
H11A C11 H11C 109.5
H11B C11 H11C 109.5
Si1 C12 H12A 109.5
Si1 C12 H12B 109.5
H12A C12 H12B 109.5
Si1 C12 H12C 109.5
H12A C12 H12C 109.5
H12B C12 H12C 109.5
C15 C13 C14 109.02(15)
C15 C13 C16 107.06(15)
C14 C13 C16 107.24(15)
C15 C13 Si1 113.00(12)
C14 C13 Si1 112.42(12)
C16 C13 Si1 107.80(12)
C13 C14 H14A 109.5
C13 C14 H14B 109.5
H14A C14 H14B 109.5
C13 C14 H14C 109.5
H14A C14 H14C 109.5
H14B C14 H14C 109.5
C13 C15 H15A 109.5
C13 C15 H15B 109.5
H15A C15 H15B 109.5
C13 C15 H15C 109.5
H15A C15 H15C 109.5
H15B C15 H15C 109.5
C13 C16 H16A 109.5
C13 C16 H16B 109.5
H16A C16 H16B 109.5
C13 C16 H16C 109.5
H16A C16 H16C 109.5
H16B C16 H16C 109.5
Si2 C17 H17A 109.5
Si2 C17 H17B 109.5
H17A C17 H17B 109.5
Si2 C17 H17C 109.5
H17A C17 H17C 109.5
H17B C17 H17C 109.5
Si2 C18 H18A 109.5
Si2 C18 H18B 109.5
H18A C18 H18B 109.5
Si2 C18 H18C 109.5
H18A C18 H18C 109.5
H18B C18 H18C 109.5
C22 C19 C20 109.01(15)
C22 C19 C21 106.94(15)
C20 C19 C21 108.27(14)
C22 C19 Si2 113.63(12)
C20 C19 Si2 111.80(12)
C21 C19 Si2 106.94(12)
C19 C20 H20A 109.5
C19 C20 H20B 109.5
H20A C20 H20B 109.5
C19 C20 H20C 109.5
H20A C20 H20C 109.5
H20B C20 H20C 109.5
C19 C21 H21A 109.5
C19 C21 H21B 109.5
H21A C21 H21B 109.5
C19 C21 H21C 109.5
H21A C21 H21C 109.5
H21B C21 H21C 109.5
C19 C22 H22A 109.5
C19 C22 H22B 109.5
H22A C22 H22B 109.5
C19 C22 H22C 109.5
H22A C22 H22C 109.5
H22B C22 H22C 109.5
Al1 C23 H23A 109.5
Al1 C23 H23B 109.5
H23A C23 H23B 109.5
Al1 C23 H23C 109.5
H23A C23 H23C 109.5
H23B C23 H23C 109.5
Al1 C24 H24A 109.5
Al1 C24 H24B 109.5
H24A C24 H24B 109.5
Al1 C24 H24C 109.5
H24A C24 H24C 109.5
H24B C24 H24C 109.5
Al2 C25 H25A 109.5
Al2 C25 H25B 109.5
H25A C25 H25B 109.5
Al2 C25 H25C 109.5
H25A C25 H25C 109.5
H25B C25 H25C 109.5
Al3 C26 H26A 109.5
Al3 C26 H26B 109.5
H26A C26 H26B 109.5
Al3 C26 H26C 109.5
H26A C26 H26C 109.5
H26B C26 H26C 109.5
Al3 C27 H27A 109.5
Al3 C27 H27B 109.5
H27A C27 H27B 109.5
Al3 C27 H27C 109.5
H27A C27 H27C 109.5
H27B C27 H27C 109.5
Al2 C28 H28A 109.5
Al2 C28 H28B 109.5
H28A C28 H28B 109.5
Al2 C28 H28C 109.5
H28A C28 H28C 109.5
H28B C28 H28C 109.5
Al3 C29 Al2 135.55(10)
Al3 C29 Sc1 68.03(5)
Al2 C29 Sc1 67.65(5)
Al3 C29 H29A 103.3
Al2 C29 H29A 103.3
Sc1 C29 H29A 131.7
Al3 C29 H29B 103.3
Al2 C29 H29B 103.3
Sc1 C29 H29B 123.1
H29A C29 H29B 105.2

loop_
_geom_bond_atom_site_label_1
_geom_bond_atom_site_label_2
_geom_bond_distance
Sc1 N2 2.3334(14)
Sc1 N1 2.3627(13)
Sc1 C5 2.3837(16)
Sc1 C10 2.3908(16)
Sc1 C6 2.5221(16)
Sc1 C1 2.5380(16)
Sc1 Fe1 2.6580(4)
Sc1 Al2 2.6658(6)
Sc1 Al3 2.6773(6)
Sc1 C29 2.6921(18)
Sc1 Al1 3.0712(6)
Fe1 C9 2.0379(16)
Fe1 C7 2.0398(16)
Fe1 C2 2.0404(16)
Fe1 C4 2.0442(17)
Fe1 C1 2.0456(16)
Fe1 C6 2.0492(15)
Fe1 C8 2.0521(16)
Fe1 C3 2.0558(16)
Fe1 C10 2.0705(15)
Fe1 C5 2.0753(16)
Al1 N1 1.9578(14)
Al1 N2 1.9612(14)
Al1 C23 1.9722(17)
Al1 C24 1.9784(17)
Al2 C28 1.9447(19)
Al2 C29 1.9765(18)
Al2 C5 2.0743(17)
Al2 C25 2.0795(18)
Al3 C27 1.9508(18)
Al3 C29 1.9738(18)
Al3 C10 2.0763(17)
Al3 C26 2.0781(19)
Si1 N1 1.8012(13)
Si1 C11 1.8704(18)
Si1 C12 1.8737(18)
Si1 C13 1.9174(17)
Si2 N2 1.7980(13)
Si2 C18 1.8709(18)
Si2 C17 1.8743(18)
Si2 C19 1.9185(18)
N1 C1 1.450(2)
N2 C6 1.448(2)
C1 C2 1.440(2)
C1 C5 1.463(2)
C2 C3 1.420(3)
C2 H2A 1.0000
C3 C4 1.425(3)
C3 H3A 1.0000
C4 C5 1.444(2)
C4 H4A 1.0000
C6 C7 1.434(2)
C6 C10 1.457(2)
C7 C8 1.422(2)
C7 H7A 1.0000
C8 C9 1.425(2)
C8 H8A 1.0000
C9 C10 1.443(2)
C9 H9A 1.0000
C11 H11A 0.9800
C11 H11B 0.9800
C11 H11C 0.9800
C12 H12A 0.9800
C12 H12B 0.9800
C12 H12C 0.9800
C13 C15 1.534(3)
C13 C14 1.535(2)
C13 C16 1.545(2)
C14 H14A 0.9800
C14 H14B 0.9800
C14 H14C 0.9800
C15 H15A 0.9800
C15 H15B 0.9800
C15 H15C 0.9800
C16 H16A 0.9800
C16 H16B 0.9800
C16 H16C 0.9800
C17 H17A 0.9800
C17 H17B 0.9800
C17 H17C 0.9800
C18 H18A 0.9800
C18 H18B 0.9800
C18 H18C 0.9800
C19 C22 1.536(2)
C19 C20 1.539(3)
C19 C21 1.546(2)
C20 H20A 0.9800
C20 H20B 0.9800
C20 H20C 0.9800
C21 H21A 0.9800
C21 H21B 0.9800
C21 H21C 0.9800
C22 H22A 0.9800
C22 H22B 0.9800
C22 H22C 0.9800
C23 H23A 0.9800
C23 H23B 0.9800
C23 H23C 0.9800
C24 H24A 0.9800
C24 H24B 0.9800
C24 H24C 0.9800
C25 H25A 0.9800
C25 H25B 0.9800
C25 H25C 0.9800
C26 H26A 0.9800
C26 H26B 0.9800
C26 H26C 0.9800
C27 H27A 0.9800
C27 H27B 0.9800
C27 H27C 0.9800
C28 H28A 0.9800
C28 H28B 0.9800
C28 H28C 0.9800
C29 H29A 0.9900
C29 H29B 0.9900
